data_2215416
loop_
_publ_author_name
'Gao, Yu-Xing'
'Liu, Peng'
'Fang, Yi-Xin'
'Tang, Guo'
'Zhao, Yu-Fen'

_publ_section_title
;
 1,1'-Ureylenedi-7,7-dimethylbicyclo[2.2.1]heptan-2-one
;
_journal_coeditor_code CI2449
_journal_issue 10
_journal_name_full 'Acta Crystallographica Section E'
_journal_page_first o3994
_journal_page_last o3994
_journal_paper_doi 10.1107/S1600536807042754
_journal_volume 63
_journal_year 2007
_chemical_formula_iupac 'C19 H28 N2 O3'
_chemical_formula_moiety 'C19 H28 N2 O3'
_chemical_formula_sum 'C19 H28 N2 O3'
_chemical_formula_weight 332.43
_chemical_name_systematic
;
1,1'-Ureylenedi-7,7-dimethylbicyclo[2.2.1]heptan-2-one
;
_space_group_IT_number 19
_symmetry_cell_setting orthorhombic
_symmetry_space_group_name_Hall 'P 2ac 2ab'
_symmetry_space_group_name_H-M 'P 21 21 21'
_atom_sites_solution_hydrogens geom
_atom_sites_solution_primary direct
_atom_sites_solution_secondary difmap
_audit_creation_method SHELXL-97
_cell_angle_alpha 90.00
_cell_angle_beta 90.00
_cell_angle_gamma 90.00
_cell_formula_units_Z 4
_cell_length_a 6.7578(16)
_cell_length_b 12.107(3)
_cell_length_c 21.269(5)
_cell_measurement_reflns_used 5524
_cell_measurement_temperature 223(2)
_cell_measurement_theta_max 28.3
_cell_measurement_theta_min 2.6
_cell_volume 1740.2(7)
_computing_cell_refinement 'SAINT (Bruker, 2001)'
_computing_data_collection 'SMART (Bruker, 2001)'
_computing_data_reduction 'SAINT (Bruker, 2001)'
_computing_molecular_graphics 'ORTEP3 for Windows (Farrugia, 1997)'
_computing_publication_material 'SHELXL97 (Sheldrick, 1997)'
_computing_structure_refinement 'SHELXL97 (Sheldrick, 1997)'
_computing_structure_solution 'SHELXS97 (Sheldrick, 1997)'
_diffrn_ambient_temperature 223(2)
_diffrn_measured_fraction_theta_full 1.00
_diffrn_measured_fraction_theta_max 0.95
_diffrn_measurement_device_type 'Bruker APEX area-detector diffractometer'
_diffrn_measurement_method '\f and \w scan'
_diffrn_radiation_monochromator graphite
_diffrn_radiation_source 'fine-focus sealed tube'
_diffrn_radiation_type MoK\a
_diffrn_radiation_wavelength 0.71073
_diffrn_reflns_av_R_equivalents 0.0224
_diffrn_reflns_av_sigmaI/netI 0.0192
_diffrn_reflns_limit_h_max 9
_diffrn_reflns_limit_h_min -8
_diffrn_reflns_limit_k_max 13
_diffrn_reflns_limit_k_min -16
_diffrn_reflns_limit_l_max 27
_diffrn_reflns_limit_l_min -27
_diffrn_reflns_number 10699
_diffrn_reflns_theta_full 26.00
_diffrn_reflns_theta_max 28.51
_diffrn_reflns_theta_min 1.91
_diffrn_standards_number 0
_exptl_absorpt_coefficient_mu 0.086
_exptl_absorpt_correction_T_max 0.990
_exptl_absorpt_correction_T_min 0.958
_exptl_absorpt_correction_type multi-scan
_exptl_absorpt_process_details '(SADABS; Bruker, 2001)'
_exptl_crystal_colour colourless
_exptl_crystal_density_diffrn 1.269
_exptl_crystal_density_method 'not measured'
_exptl_crystal_description Needle
_exptl_crystal_F_000 720
_exptl_crystal_size_max 0.50
_exptl_crystal_size_mid 0.16
_exptl_crystal_size_min 0.12
_refine_diff_density_max 0.25
_refine_diff_density_min -0.30
_refine_ls_extinction_method none
_refine_ls_goodness_of_fit_ref 1.106
_refine_ls_hydrogen_treatment mixed
_refine_ls_matrix_type full
_refine_ls_number_parameters 225
_refine_ls_number_reflns 2418
_refine_ls_number_restraints 0
_refine_ls_restrained_S_all 1.106
_refine_ls_R_factor_all 0.048
_refine_ls_R_factor_gt 0.045
_refine_ls_shift/su_max 0.001
_refine_ls_shift/su_mean <0.001
_refine_ls_structure_factor_coef Fsqd
_refine_ls_weighting_details 'calc w=1/[\s^2^(Fo^2^)+(0.0653P)^2^+0.3373P] where P=(Fo^2^+2Fc^2^)/3'
_refine_ls_weighting_scheme calc
_refine_ls_wR_factor_gt 0.113
_refine_ls_wR_factor_ref 0.115
_reflns_number_gt 2280
_reflns_number_total 2418
_reflns_threshold_expression I>2\s(I)
_cod_data_source_file ci2449.cif
_cod_data_source_block I
_cod_database_code 2215416
_cod_database_fobs_code 2215416

loop_
_symmetry_equiv_pos_as_xyz
'x, y, z'
'-x+1/2, -y, z+1/2'
'x+1/2, -y+1/2, -z'
'-x, y+1/2, -z+1/2'

loop_
_atom_site_type_symbol
_atom_site_label
_atom_site_fract_x
_atom_site_fract_y
_atom_site_fract_z
_atom_site_U_iso_or_equiv
_atom_site_adp_type
_atom_site_calc_flag
_atom_site_refinement_flags
_atom_site_occupancy
O O1 0.0794(2) -0.00170(12) 0.15120(6) 0.0362(4) Uani d . 1
O O2 -0.3852(3) 0.30420(16) 0.17297(8) 0.0575(6) Uani d . 1
O O3 0.2716(3) 0.22757(12) -0.02375(7) 0.0389(4) Uani d . 1
N N1 -0.1005(3) 0.15462(15) 0.14606(7) 0.0303(4) Uani d . 1
N N2 0.0777(3) 0.09851(14) 0.06177(7) 0.0265(3) Uani d . 1
C C1 -0.1793(3) 0.15398(16) 0.20795(8) 0.0259(4) Uani d . 1
C C2 -0.3036(3) 0.05390(18) 0.22789(9) 0.0326(4) Uani d . 1
H H2A -0.4341 0.0552 0.2078 0.039 Uiso calc R 1
H H2B -0.2369 -0.0154 0.2171 0.039 Uiso calc R 1
C C3 -0.3212(4) 0.0676(2) 0.29920(9) 0.0411(5) Uani d . 1
H H3A -0.4602 0.0699 0.3124 0.049 Uiso calc R 1
H H3B -0.2542 0.0073 0.3214 0.049 Uiso calc R 1
C C4 -0.2196(4) 0.1770(2) 0.31125(9) 0.0379(5) Uani d . 1
H H4A -0.1817 0.1891 0.3557 0.045 Uiso calc R 1
C C5 -0.3502(4) 0.2668(2) 0.28422(11) 0.0490(7) Uani d . 1
H H5A -0.4892 0.2558 0.2958 0.059 Uiso calc R 1
H H5B -0.3074 0.3402 0.2979 0.059 Uiso calc R 1
C C6 -0.3187(4) 0.25094(19) 0.21497(10) 0.0380(5) Uani d . 1
C C7 -0.0432(3) 0.17393(16) 0.26539(9) 0.0296(4) Uani d . 1
C C8 0.1014(3) 0.08364(18) 0.28097(10) 0.0349(5) Uani d . 1
H H8A 0.1785 0.1049 0.3175 0.052 Uiso calc R 1
H H8B 0.1891 0.0718 0.2455 0.052 Uiso calc R 1
H H8C 0.0298 0.0160 0.2900 0.052 Uiso calc R 1
C C9 0.0710(4) 0.2801(2) 0.26036(14) 0.0504(6) Uani d . 1
H H9A 0.1540 0.2889 0.2972 0.076 Uiso calc R 1
H H9B -0.0206 0.3416 0.2576 0.076 Uiso calc R 1
H H9C 0.1532 0.2784 0.2230 0.076 Uiso calc R 1
C C10 0.2530(3) 0.05642(15) 0.03347(7) 0.0227(4) Uani d . 1
C C11 0.3229(3) 0.13360(16) -0.01740(9) 0.0292(4) Uani d . 1
C C12 0.4655(4) 0.07015(19) -0.05723(10) 0.0390(5) Uani d . 1
H H12A 0.5976 0.1036 -0.0565 0.047 Uiso calc R 1
H H12B 0.4197 0.0649 -0.1008 0.047 Uiso calc R 1
C C13 0.4647(3) -0.04173(19) -0.02532(10) 0.0351(5) Uani d . 1
H H13A 0.5125 -0.1033 -0.0519 0.042 Uiso calc R 1
C C14 0.5779(4) -0.0266(2) 0.03588(11) 0.0457(6) Uani d . 1
H H14A 0.7046 0.0107 0.0287 0.055 Uiso calc R 1
H H14B 0.6024 -0.0978 0.0564 0.055 Uiso calc R 1
C C15 0.4387(3) 0.0450(2) 0.07487(9) 0.0341(5) Uani d . 1
H H15A 0.4978 0.1174 0.0834 0.041 Uiso calc R 1
H H15B 0.4067 0.0092 0.1149 0.041 Uiso calc R 1
C C16 0.2486(3) -0.05347(16) -0.00295(8) 0.0279(4) Uani d . 1
C C17 0.0970(4) -0.0538(2) -0.05517(10) 0.0407(5) Uani d . 1
H H17A -0.0344 -0.0616 -0.0373 0.061 Uiso calc R 1
H H17B 0.1231 -0.1150 -0.0834 0.061 Uiso calc R 1
H H17C 0.1049 0.0151 -0.0783 0.061 Uiso calc R 1
C C18 0.2141(4) -0.15394(18) 0.03774(11) 0.0422(5) Uani d . 1
H H18A 0.0760 -0.1569 0.0501 0.063 Uiso calc R 1
H H18B 0.2966 -0.1494 0.0750 0.063 Uiso calc R 1
H H18C 0.2474 -0.2200 0.0142 0.063 Uiso calc R 1
C C19 0.0236(3) 0.07774(15) 0.12232(8) 0.0252(4) Uani d . 1
H H1 -0.146(4) 0.202(2) 0.1226(11) 0.027(6) Uiso d . 1
H H2 0.038(3) 0.1590(19) 0.0484(10) 0.023(5) Uiso d . 1

loop_
_atom_site_aniso_label
_atom_site_aniso_U_11
_atom_site_aniso_U_22
_atom_site_aniso_U_33
_atom_site_aniso_U_12
_atom_site_aniso_U_13
_atom_site_aniso_U_23
O1 0.0492(9) 0.0318(7) 0.0276(6) 0.0136(7) 0.0129(7) 0.0098(6)
O2 0.0700(13) 0.0620(11) 0.0403(8) 0.0400(10) -0.0001(9) 0.0061(8)
O3 0.0514(10) 0.0307(7) 0.0345(7) -0.0025(7) 0.0111(7) 0.0075(6)
N1 0.0371(9) 0.0327(8) 0.0211(7) 0.0111(8) 0.0058(7) 0.0083(6)
N2 0.0298(8) 0.0286(8) 0.0210(7) 0.0054(7) 0.0048(6) 0.0060(6)
C1 0.0281(9) 0.0299(9) 0.0198(8) 0.0049(8) 0.0015(7) 0.0000(7)
C2 0.0309(10) 0.0426(11) 0.0244(8) -0.0071(9) 0.0005(8) 0.0015(8)
C3 0.0352(11) 0.0636(15) 0.0244(9) -0.0032(11) 0.0058(8) 0.0047(10)
C4 0.0386(12) 0.0514(13) 0.0236(9) 0.0113(11) 0.0003(8) -0.0084(8)
C5 0.0487(14) 0.0646(16) 0.0338(11) 0.0264(13) 0.0004(10) -0.0122(11)
C6 0.0371(11) 0.0437(12) 0.0331(10) 0.0151(10) 0.0017(9) -0.0020(9)
C7 0.0290(9) 0.0309(9) 0.0289(8) 0.0028(8) -0.0023(8) -0.0048(7)
C8 0.0326(10) 0.0398(11) 0.0323(10) 0.0059(9) -0.0071(8) -0.0014(8)
C9 0.0512(15) 0.0341(11) 0.0660(15) -0.0066(11) -0.0081(14) -0.0043(11)
C10 0.0251(9) 0.0254(8) 0.0176(7) -0.0009(7) 0.0022(6) 0.0000(7)
C11 0.0315(10) 0.0334(10) 0.0225(8) -0.0056(8) 0.0039(8) 0.0006(7)
C12 0.0418(12) 0.0433(12) 0.0319(10) -0.0048(10) 0.0153(9) -0.0026(9)
C13 0.0353(11) 0.0379(11) 0.0320(9) 0.0035(9) 0.0088(9) -0.0055(9)
C14 0.0308(12) 0.0624(15) 0.0440(12) 0.0094(11) -0.0011(10) -0.0046(11)
C15 0.0281(10) 0.0473(12) 0.0268(9) -0.0006(9) -0.0044(8) -0.0037(9)
C16 0.0332(10) 0.0279(9) 0.0226(8) -0.0012(8) 0.0052(8) -0.0039(7)
C17 0.0430(12) 0.0502(13) 0.0288(10) -0.0092(11) -0.0021(9) -0.0085(9)
C18 0.0580(15) 0.0269(10) 0.0417(11) 0.0003(10) 0.0093(11) -0.0006(9)
C19 0.0289(9) 0.0272(9) 0.0196(7) -0.0001(8) 0.0036(7) 0.0006(6)

loop_
_atom_type_symbol
_atom_type_description
_atom_type_scat_dispersion_real
_atom_type_scat_dispersion_imag
_atom_type_scat_source
C C 0.0033 0.0000 'International Tables Vol C Tables 4.2.6.8 and 6.1.1.4'
H H 0.0000 0.0000 'International Tables Vol C Tables 4.2.6.8 and 6.1.1.4'
N N 0.0061 0.0000 'International Tables Vol C Tables 4.2.6.8 and 6.1.1.4'
O O 0.0106 0.0000 'International Tables Vol C Tables 4.2.6.8 and 6.1.1.4'

loop_
_geom_angle_atom_site_label_1
_geom_angle_atom_site_label_2
_geom_angle_atom_site_label_3
_geom_angle
_geom_angle_publ_flag
C19 N1 C1 125.14(16) no
C19 N1 H1 119.3(16) no
C1 N1 H1 115.1(16) no
C19 N2 C10 123.87(16) no
C19 N2 H2 113.6(15) no
C10 N2 H2 116.0(16) no
N1 C1 C6 108.71(16) no
N1 C1 C2 117.77(16) no
C6 C1 C2 104.15(17) no
N1 C1 C7 120.53(18) no
C6 C1 C7 99.85(15) no
C2 C1 C7 103.32(15) no
C3 C2 C1 103.36(17) no
C3 C2 H2A 111.1 no
C1 C2 H2A 111.1 no
C3 C2 H2B 111.1 no
C1 C2 H2B 111.1 no
H2A C2 H2B 109.1 no
C4 C3 C2 103.12(18) no
C4 C3 H3A 111.1 no
C2 C3 H3A 111.1 no
C4 C3 H3B 111.1 no
C2 C3 H3B 111.1 no
H3A C3 H3B 109.1 no
C5 C4 C3 107.4(2) no
C5 C4 C7 103.20(18) no
C3 C4 C7 102.86(16) no
C5 C4 H4A 114.1 no
C3 C4 H4A 114.1 no
C7 C4 H4A 114.1 no
C6 C5 C4 101.45(18) no
C6 C5 H5A 111.5 no
C4 C5 H5A 111.5 no
C6 C5 H5B 111.5 no
C4 C5 H5B 111.5 no
H5A C5 H5B 109.3 no
O2 C6 C5 127.9(2) no
O2 C6 C1 125.57(19) no
C5 C6 C1 106.52(18) no
C8 C7 C9 107.70(19) no
C8 C7 C4 112.41(17) no
C9 C7 C4 114.92(19) no
C8 C7 C1 116.53(16) no
C9 C7 C1 112.47(18) no
C4 C7 C1 92.50(16) no
C7 C8 H8A 109.5 no
C7 C8 H8B 109.5 no
H8A C8 H8B 109.5 no
C7 C8 H8C 109.5 no
H8A C8 H8C 109.5 no
H8B C8 H8C 109.5 no
C7 C9 H9A 109.5 no
C7 C9 H9B 109.5 no
H9A C9 H9B 109.5 no
C7 C9 H9C 109.5 no
H9A C9 H9C 109.5 no
H9B C9 H9C 109.5 no
N2 C10 C11 110.05(16) no
N2 C10 C15 117.95(14) no
C11 C10 C15 102.19(16) no
N2 C10 C16 120.39(16) no
C11 C10 C16 100.42(14) no
C15 C10 C16 103.08(15) no
O3 C11 C12 127.66(19) no
O3 C11 C10 125.45(19) no
C12 C11 C10 106.89(17) no
C11 C12 C13 101.71(16) no
C11 C12 H12A 111.4 no
C13 C12 H12A 111.4 no
C11 C12 H12B 111.4 no
C13 C12 H12B 111.4 no
H12A C12 H12B 109.3 no
C12 C13 C14 105.91(19) no
C12 C13 C16 102.95(18) no
C14 C13 C16 102.90(17) no
C12 C13 H13A 114.6 no
C14 C13 H13A 114.6 no
C16 C13 H13A 114.6 no
C13 C14 C15 102.93(18) no
C13 C14 H14A 111.2 no
C15 C14 H14A 111.2 no
C13 C14 H14B 111.2 no
C15 C14 H14B 111.2 no
H14A C14 H14B 109.1 no
C14 C15 C10 104.04(16) no
C14 C15 H15A 110.9 no
C10 C15 H15A 110.9 no
C14 C15 H15B 110.9 no
C10 C15 H15B 110.9 no
H15A C15 H15B 109.0 no
C17 C16 C18 108.32(18) no
C17 C16 C10 112.65(17) no
C18 C16 C10 114.24(15) no
C17 C16 C13 114.54(16) no
C18 C16 C13 113.39(19) no
C10 C16 C13 93.27(15) no
C16 C17 H17A 109.5 no
C16 C17 H17B 109.5 no
H17A C17 H17B 109.5 no
C16 C17 H17C 109.5 no
H17A C17 H17C 109.5 no
H17B C17 H17C 109.5 no
C16 C18 H18A 109.5 no
C16 C18 H18B 109.5 no
H18A C18 H18B 109.5 no
C16 C18 H18C 109.5 no
H18A C18 H18C 109.5 no
H18B C18 H18C 109.5 no
O1 C19 N1 123.73(17) no
O1 C19 N2 123.13(18) no
N1 C19 N2 113.13(17) no

loop_
_geom_bond_atom_site_label_1
_geom_bond_atom_site_label_2
_geom_bond_distance
_geom_bond_publ_flag
O1 C19 1.202(2) no
O2 C6 1.190(3) no
O3 C11 1.197(3) no
N1 C19 1.351(2) no
N1 C1 1.420(2) no
N1 H1 0.82(3) no
N2 C19 1.362(2) no
N2 C10 1.423(2) no
N2 H2 0.83(2) no
C1 C6 1.513(3) no
C1 C2 1.534(3) no
C1 C7 1.548(3) no
C2 C3 1.530(3) no
C2 H2A 0.98 no
C2 H2B 0.98 no
C3 C4 1.514(3) no
C3 H3A 0.98 no
C3 H3B 0.98 no
C4 C5 1.513(3) no
C4 C7 1.541(3) no
C4 H4A 0.99 no
C5 C6 1.500(3) no
C5 H5A 0.98 no
C5 H5B 0.98 no
C7 C8 1.503(3) no
C7 C9 1.504(3) no
C8 H8A 0.97 no
C8 H8B 0.97 no
C8 H8C 0.97 no
C9 H9A 0.97 no
C9 H9B 0.97 no
C9 H9C 0.97 no
C10 C11 1.506(3) no
C10 C15 1.539(3) no
C10 C16 1.540(2) no
C11 C12 1.495(3) no
C12 C13 1.515(3) no
C12 H12A 0.98 no
C12 H12B 0.98 no
C13 C14 1.521(3) no
C13 C16 1.543(3) no
C13 H13A 0.99 no
C14 C15 1.525(3) no
C14 H14A 0.98 no
C14 H14B 0.98 no
C15 H15A 0.98 no
C15 H15B 0.98 no
C16 C17 1.511(3) no
C16 C18 1.511(3) no
C17 H17A 0.97 no
C17 H17B 0.97 no
C17 H17C 0.97 no
C18 H18A 0.97 no
C18 H18B 0.97 no
C18 H18C 0.97 no

loop_
_geom_hbond_atom_site_label_D
_geom_hbond_atom_site_label_H
_geom_hbond_atom_site_label_A
_geom_hbond_site_symmetry_A
_geom_hbond_distance_DH
_geom_hbond_distance_HA
_geom_hbond_distance_DA
_geom_hbond_angle_DHA
N1 H1 O3 3_455 0.82(3) 2.34(2) 3.090(2) 153(2)
N2 H2 O3 3_455 0.83(2) 2.32(2) 3.061(2) 148(2)

loop_
_geom_torsion_atom_site_label_1
_geom_torsion_atom_site_label_2
_geom_torsion_atom_site_label_3
_geom_torsion_atom_site_label_4
_geom_torsion
_geom_torsion_publ_flag
C19 N1 C1 C6 -177.4(2) no
C19 N1 C1 C2 -59.3(3) no
C19 N1 C1 C7 68.4(3) no
N1 C1 C2 C3 167.25(19) no
C6 C1 C2 C3 -72.3(2) no
C7 C1 C2 C3 31.6(2) no
C1 C2 C3 C4 4.1(2) no
C2 C3 C4 C5 69.8(2) no
C2 C3 C4 C7 -38.7(2) no
C3 C4 C5 C6 -73.0(2) no
C7 C4 C5 C6 35.2(3) no
C4 C5 C6 O2 -177.4(3) no
C4 C5 C6 C1 1.2(3) no
N1 C1 C6 O2 15.0(3) no
C2 C1 C6 O2 -111.3(3) no
C7 C1 C6 O2 142.1(3) no
N1 C1 C6 C5 -163.6(2) no
C2 C1 C6 C5 70.0(2) no
C7 C1 C6 C5 -36.5(2) no
C5 C4 C7 C8 -176.07(19) no
C3 C4 C7 C8 -64.4(2) no
C5 C4 C7 C9 60.3(2) no
C3 C4 C7 C9 171.92(19) no
C5 C4 C7 C1 -55.97(19) no
C3 C4 C7 C1 55.68(18) no
N1 C1 C7 C8 -70.1(2) no
C6 C1 C7 C8 171.19(18) no
C2 C1 C7 C8 64.0(2) no
N1 C1 C7 C9 54.9(3) no
C6 C1 C7 C9 -63.8(2) no
C2 C1 C7 C9 -171.00(18) no
N1 C1 C7 C4 173.26(19) no
C6 C1 C7 C4 54.55(17) no
C2 C1 C7 C4 -52.67(17) no
C19 N2 C10 C11 -151.76(18) no
C19 N2 C10 C15 -35.1(3) no
C19 N2 C10 C16 92.3(2) no
N2 C10 C11 O3 16.8(3) no
C15 C10 C11 O3 -109.3(2) no
C16 C10 C11 O3 144.7(2) no
N2 C10 C11 C12 -163.16(16) no
C15 C10 C11 C12 70.73(19) no
C16 C10 C11 C12 -35.2(2) no
O3 C11 C12 C13 -179.5(2) no
C10 C11 C12 C13 0.4(2) no
C11 C12 C13 C14 -72.8(2) no
C11 C12 C13 C16 34.9(2) no
C12 C13 C14 C15 69.8(2) no
C16 C13 C14 C15 -37.9(2) no
C13 C14 C15 C10 4.0(2) no
N2 C10 C15 C14 166.56(18) no
C11 C10 C15 C14 -72.7(2) no
C16 C10 C15 C14 31.2(2) no
N2 C10 C16 C17 55.8(2) no
C11 C10 C16 C17 -65.0(2) no
C15 C10 C16 C17 -170.25(17) no
N2 C10 C16 C18 -68.4(2) no
C11 C10 C16 C18 170.8(2) no
C15 C10 C16 C18 65.6(2) no
N2 C10 C16 C13 174.14(16) no
C11 C10 C16 C13 53.35(16) no
C15 C10 C16 C13 -51.91(16) no
C12 C13 C16 C17 61.9(2) no
C14 C13 C16 C17 171.84(18) no
C12 C13 C16 C18 -173.08(17) no
C14 C13 C16 C18 -63.1(2) no
C12 C13 C16 C10 -54.87(17) no
C14 C13 C16 C10 55.09(18) no
C1 N1 C19 O1 1.2(3) no
C1 N1 C19 N2 -179.62(19) no
C10 N2 C19 O1 -23.8(3) no
C10 N2 C19 N1 156.98(18) no

loop_
_cod_related_entry_id
_cod_related_entry_database
_cod_related_entry_code
1 ChemSpider 21184284
